data_4130692
loop_
_publ_author_name
'Liu, Zhao-Jing'
'Lu, Xi'
'Wang, Guan'
'Li, Lei'
'Jiang, Wei-Tao'
'Wang, Yu-Dong'
'Xiao, Bin'
'Fu, Yao'

_publ_section_title
;
 Directing Group in Decarboxylative Cross-Coupling: Copper-Catalyzed
 Site-Selective C-N Bond Formation from Nonactivated Aliphatic Carboxylic
 Acids.
;
_journal_issue 30
_journal_name_full 'Journal of the American Chemical Society'
_journal_page_first 9714
_journal_page_last 9719
_journal_paper_doi 10.1021/jacs.6b05788
_journal_volume 138
_journal_year 2016
_chemical_absolute_configuration ad
_chemical_formula_sum 'C30 H36 N2 O3'
_chemical_formula_weight 472.61
_space_group_crystal_system orthorhombic
_space_group_IT_number 19
_space_group_name_Hall 'P 2ac 2ab'
_space_group_name_H-M_alt 'P 21 21 21'
_atom_sites_solution_hydrogens geom
_audit_creation_method SHELXL-2013
_cell_angle_alpha 90
_cell_angle_beta 90
_cell_angle_gamma 90
_cell_formula_units_Z 4
_cell_length_a 8.27130(10)
_cell_length_b 17.2458(2)
_cell_length_c 18.0598(2)
_cell_measurement_reflns_used 10778
_cell_measurement_temperature 289(2)
_cell_measurement_theta_max 69.3670
_cell_measurement_theta_min 4.8900
_cell_volume 2576.14(5)
_computing_cell_refinement 'CrysAlisPro (Agilent Technologies)'
_computing_data_collection 'CrysAlisPro (Agilent Technologies)'
_computing_data_reduction 'CrysAlisPro (Agilent Technologies)'
_computing_molecular_graphics 'Ortep-3 (L. J. Farrugia, 2001)'
_computing_publication_material SHELXL-2013
_computing_structure_refinement 'SHELXL-2013 (Sheldrick, 2013)'
_computing_structure_solution 'SHELXS-97 (Sheldrick, 1997)'
_diffrn_ambient_temperature 289(2)
_diffrn_detector_area_resol_mean 15.9149
_diffrn_measured_fraction_theta_full 0.999
_diffrn_measured_fraction_theta_max 0.996
_diffrn_measurement_device_type 'Gemini S Ultra, Agilent Technologies'
_diffrn_measurement_method '\w scans'
_diffrn_radiation_type CuK\a
_diffrn_radiation_wavelength 1.54184
_diffrn_reflns_av_R_equivalents 0.0227
_diffrn_reflns_av_unetI/netI 0.0165
_diffrn_reflns_Laue_measured_fraction_full 0.999
_diffrn_reflns_Laue_measured_fraction_max 0.996
_diffrn_reflns_limit_h_max 10
_diffrn_reflns_limit_h_min -10
_diffrn_reflns_limit_k_max 15
_diffrn_reflns_limit_k_min -20
_diffrn_reflns_limit_l_max 21
_diffrn_reflns_limit_l_min -21
_diffrn_reflns_number 23014
_diffrn_reflns_point_group_measured_fraction_full 0.998
_diffrn_reflns_point_group_measured_fraction_max 0.991
_diffrn_reflns_theta_full 67.684
_diffrn_reflns_theta_max 69.602
_diffrn_reflns_theta_min 3.544
_diffrn_source 'Enhance Ultra (Cu) X-ray Source'
_exptl_absorpt_coefficient_mu 0.618
_exptl_absorpt_correction_T_max 1.00000
_exptl_absorpt_correction_T_min 0.46342
_exptl_absorpt_correction_type multi-scan
_exptl_absorpt_process_details
;
CrysAlisPro, Agilent Technologies,
Version 1.171.37.35 (release 13-08-2014 CrysAlis171 .NET)
(compiled Aug 13 2014,18:06:01)
Empirical absorption correction using spherical harmonics,
 implemented in SCALE3 ABSPACK scaling algorithm.
;
_exptl_crystal_colour colorless
_exptl_crystal_density_diffrn 1.219
_exptl_crystal_description block
_exptl_crystal_F_000 1016
_exptl_crystal_size_max 0.350
_exptl_crystal_size_mid 0.290
_exptl_crystal_size_min 0.280
_refine_diff_density_max 0.227
_refine_diff_density_min -0.196
_refine_diff_density_rms 0.060
_refine_ls_abs_structure_details
;
 Flack x determined using 1857 quotients [(I+)-(I-)]/[(I+)+(I-)]
 (Parsons and Flack (2004), Acta Cryst. A60, s61).
;
_refine_ls_abs_structure_Flack 0.07(6)
_refine_ls_extinction_method none
_refine_ls_goodness_of_fit_ref 1.081
_refine_ls_hydrogen_treatment constr
_refine_ls_matrix_type full
_refine_ls_number_parameters 316
_refine_ls_number_reflns 4794
_refine_ls_number_restraints 0
_refine_ls_restrained_S_all 1.081
_refine_ls_R_factor_all 0.0396
_refine_ls_R_factor_gt 0.0357
_refine_ls_shift/su_max 0.000
_refine_ls_shift/su_mean 0.000
_refine_ls_structure_factor_coef Fsqd
_refine_ls_weighting_details 'w=1/[\s^2^(Fo^2^)+(0.0717P)^2^+0.1401P] where P=(Fo^2^+2Fc^2^)/3'
_refine_ls_weighting_scheme calc
_refine_ls_wR_factor_gt 0.1045
_refine_ls_wR_factor_ref 0.1128
_reflns_Friedel_coverage 0.746
_reflns_Friedel_fraction_full 0.997
_reflns_Friedel_fraction_max 0.983
_reflns_number_gt 4528
_reflns_number_total 4794
_reflns_threshold_expression 'I > 2\s(I)'
_cod_data_source_file ja6b05788_si_004.cif
_cod_data_source_block shelxl
_cod_database_code 4130692
_shelx_space_group_comment
;
The symmetry employed for this shelxl refinement is uniquely defined
by the following loop, which should always be used as a source of
symmetry information in preference to the above space-group names.
They are only intended as comments.
;
_shelx_estimated_absorpt_t_min 0.813
_shelx_estimated_absorpt_t_max 0.846
_shelxl_version_number 2013-4

loop_
_space_group_symop_operation_xyz
'x, y, z'
'-x+1/2, -y, z+1/2'
'x+1/2, -y+1/2, -z'
'-x, y+1/2, -z+1/2'

loop_
_atom_site_label
_atom_site_type_symbol
_atom_site_fract_x
_atom_site_fract_y
_atom_site_fract_z
_atom_site_U_iso_or_equiv
_atom_site_adp_type
_atom_site_occupancy
_atom_site_site_symmetry_order
_atom_site_calc_flag
_atom_site_refinement_flags_posn
_atom_site_refinement_flags_adp
O1 O 0.38271(19) 0.65612(12) 0.40665(9) 0.0685(5) Uani 1 1 d . .
O2 O -0.4967(2) 0.63732(10) 0.80192(9) 0.0627(4) Uani 1 1 d . .
N2 N 0.1207(2) 0.62424(11) 0.38848(9) 0.0521(4) Uani 1 1 d . .
N1 N 0.2140(3) 0.58557(14) 0.24012(11) 0.0704(6) Uani 1 1 d . .
C11 C -0.0734(2) 0.60568(13) 0.60983(11) 0.0498(5) Uani 1 1 d . .
H11 H -0.0852 0.5492 0.6123 0.060 Uiso 1 1 calc R U
C9 C -0.0995(2) 0.60698(13) 0.47008(11) 0.0488(4) Uani 1 1 d . .
C14 C 0.0773(2) 0.63544(13) 0.46722(10) 0.0483(4) Uani 1 1 d . .
H14 H 0.0759 0.6914 0.4765 0.058 Uiso 1 1 calc R U
C10 C -0.1730(2) 0.63604(13) 0.54296(11) 0.0465(4) Uani 1 1 d . .
H10 H -0.1621 0.6926 0.5429 0.056 Uiso 1 1 calc R U
C22 C -0.1450(2) 0.64065(14) 0.67952(11) 0.0514(5) Uani 1 1 d . .
H22 H -0.1430 0.6970 0.6723 0.062 Uiso 1 1 calc R U
O3 O -0.5349(4) 0.75696(15) 0.84527(16) 0.1209(10) Uani 1 1 d . .
C18 C -0.3237(2) 0.61877(13) 0.69163(11) 0.0514(5) Uani 1 1 d . .
C26 C -0.7613(3) 0.58119(15) 0.87903(13) 0.0615(5) Uani 1 1 d . .
H26 H -0.7154 0.5494 0.8431 0.074 Uiso 1 1 calc R U
C19 C -0.3508(3) 0.66238(15) 0.76386(12) 0.0590(5) Uani 1 1 d . .
H19 H -0.3582 0.7180 0.7535 0.071 Uiso 1 1 calc R U
C27 C -0.8853(3) 0.55330(19) 0.92362(16) 0.0749(7) Uani 1 1 d . .
H27 H -0.9232 0.5030 0.9173 0.090 Uiso 1 1 calc R U
C6 C 0.2726(3) 0.63698(13) 0.36434(12) 0.0521(5) Uani 1 1 d . .
C16 C -0.3533(2) 0.61827(16) 0.55201(12) 0.0579(5) Uani 1 1 d . .
H16A H -0.3696 0.5626 0.5496 0.069 Uiso 1 1 calc R U
H16B H -0.4126 0.6417 0.5114 0.069 Uiso 1 1 calc R U
C17 C -0.4207(2) 0.64881(16) 0.62566(12) 0.0571(5) Uani 1 1 d . .
H17A H -0.4179 0.7050 0.6254 0.068 Uiso 1 1 calc R U
H17B H -0.5325 0.6328 0.6307 0.068 Uiso 1 1 calc R U
C15 C -0.1127(3) 0.51861(15) 0.46157(14) 0.0670(6) Uani 1 1 d . .
H15A H -0.0652 0.5032 0.4154 0.100 Uiso 1 1 calc R U
H15B H -0.2244 0.5036 0.4624 0.100 Uiso 1 1 calc R U
H15C H -0.0565 0.4938 0.5016 0.100 Uiso 1 1 calc R U
C25 C -0.7064(3) 0.65634(15) 0.88818(12) 0.0588(5) Uani 1 1 d . .
C30 C -0.7753(4) 0.7031(2) 0.94217(15) 0.0787(8) Uani 1 1 d . .
H30 H -0.7395 0.7538 0.9484 0.094 Uiso 1 1 calc R U
C23 C -0.3490(3) 0.53183(15) 0.70282(16) 0.0691(6) Uani 1 1 d . .
H23A H -0.2866 0.5146 0.7445 0.104 Uiso 1 1 calc R U
H23B H -0.3149 0.5045 0.6592 0.104 Uiso 1 1 calc R U
H23C H -0.4615 0.5217 0.7118 0.104 Uiso 1 1 calc R U
C12 C 0.1069(2) 0.62516(18) 0.60157(12) 0.0622(6) Uani 1 1 d . .
H12A H 0.1209 0.6808 0.6062 0.075 Uiso 1 1 calc R U
H12B H 0.1662 0.6008 0.6416 0.075 Uiso 1 1 calc R U
C21 C -0.0658(3) 0.6257(2) 0.75462(12) 0.0695(7) Uani 1 1 d . .
H21A H 0.0287 0.6582 0.7613 0.083 Uiso 1 1 calc R U
H21B H -0.0341 0.5717 0.7595 0.083 Uiso 1 1 calc R U
C5 C 0.3134(3) 0.62561(14) 0.28344(12) 0.0550(5) Uani 1 1 d . .
C20 C -0.1996(3) 0.6467(2) 0.81115(13) 0.0764(8) Uani 1 1 d . .
H20A H -0.2184 0.6042 0.8452 0.092 Uiso 1 1 calc R U
H20B H -0.1698 0.6925 0.8393 0.092 Uiso 1 1 calc R U
C7 C -0.0294(3) 0.62744(17) 0.34257(12) 0.0604(6) Uani 1 1 d . .
H7A H -0.0487 0.5783 0.3180 0.072 Uiso 1 1 calc R U
H7B H -0.0222 0.6680 0.3055 0.072 Uiso 1 1 calc R U
C8 C -0.1623(3) 0.64506(16) 0.39871(12) 0.0587(5) Uani 1 1 d . .
H8A H -0.2645 0.6225 0.3835 0.070 Uiso 1 1 calc R U
H8B H -0.1761 0.7005 0.4051 0.070 Uiso 1 1 calc R U
C28 C -0.9518(4) 0.6001(2) 0.97695(17) 0.0832(8) Uani 1 1 d . .
H28 H -1.0348 0.5813 1.0067 0.100 Uiso 1 1 calc R U
C24 C -0.5730(3) 0.68979(17) 0.84308(13) 0.0664(6) Uani 1 1 d . .
C1 C 0.2561(4) 0.5786(2) 0.16886(15) 0.0850(9) Uani 1 1 d . .
H1 H 0.1870 0.5513 0.1377 0.102 Uiso 1 1 calc R U
C4 C 0.4581(3) 0.65651(17) 0.25890(15) 0.0711(7) Uani 1 1 d . .
H4 H 0.5266 0.6825 0.2913 0.085 Uiso 1 1 calc R U
C3 C 0.4986(4) 0.6479(2) 0.18482(18) 0.0882(9) Uani 1 1 d . .
H3 H 0.5948 0.6680 0.1664 0.106 Uiso 1 1 calc R U
C13 C 0.1792(3) 0.59863(18) 0.52760(13) 0.0642(6) Uani 1 1 d . .
H13A H 0.2908 0.6154 0.5235 0.077 Uiso 1 1 calc R U
H13B H 0.1757 0.5426 0.5237 0.077 Uiso 1 1 calc R U
C2 C 0.3935(5) 0.6089(2) 0.13920(16) 0.0874(9) Uani 1 1 d . .
H2 H 0.4159 0.6033 0.0890 0.105 Uiso 1 1 calc R U
C29 C -0.8970(4) 0.6742(2) 0.98669(17) 0.0907(10) Uani 1 1 d . .
H29 H -0.9419 0.7053 1.0234 0.109 Uiso 1 1 calc R U

loop_
_atom_site_aniso_label
_atom_site_aniso_U_11
_atom_site_aniso_U_22
_atom_site_aniso_U_33
_atom_site_aniso_U_23
_atom_site_aniso_U_13
_atom_site_aniso_U_12
O1 0.0435(8) 0.1048(13) 0.0572(9) 0.0053(8) -0.0019(7) -0.0126(8)
O2 0.0528(9) 0.0761(10) 0.0593(8) -0.0014(7) 0.0142(7) -0.0058(8)
N2 0.0395(8) 0.0720(11) 0.0450(8) -0.0008(8) -0.0022(7) -0.0048(8)
N1 0.0672(13) 0.0874(15) 0.0565(10) -0.0071(10) 0.0049(9) -0.0064(11)
C11 0.0347(9) 0.0654(12) 0.0494(10) 0.0060(9) -0.0035(8) -0.0039(8)
C9 0.0334(9) 0.0647(12) 0.0482(10) -0.0017(8) -0.0035(8) -0.0050(8)
C14 0.0343(9) 0.0665(12) 0.0442(10) 0.0020(8) -0.0020(8) -0.0043(8)
C10 0.0334(9) 0.0605(11) 0.0456(9) 0.0009(8) -0.0050(7) -0.0039(8)
C22 0.0376(10) 0.0706(13) 0.0461(10) 0.0067(9) -0.0048(8) -0.0071(9)
O3 0.144(2) 0.0927(16) 0.126(2) -0.0315(14) 0.0634(18) -0.0368(16)
C18 0.0377(10) 0.0670(12) 0.0495(10) 0.0053(9) 0.0014(8) -0.0058(9)
C26 0.0473(11) 0.0760(15) 0.0612(12) 0.0055(10) 0.0012(10) 0.0057(11)
C19 0.0495(12) 0.0780(14) 0.0496(10) 0.0034(10) 0.0050(9) -0.0110(11)
C27 0.0520(13) 0.0905(18) 0.0823(17) 0.0157(14) 0.0059(12) 0.0043(13)
C6 0.0423(10) 0.0629(12) 0.0511(10) 0.0033(9) 0.0005(8) -0.0024(9)
C16 0.0331(9) 0.0897(16) 0.0508(10) -0.0032(10) -0.0038(8) -0.0050(10)
C17 0.0336(9) 0.0857(15) 0.0519(11) -0.0010(10) -0.0023(8) 0.0008(9)
C15 0.0589(13) 0.0694(14) 0.0727(14) -0.0111(11) 0.0085(12) -0.0109(11)
C25 0.0478(11) 0.0827(15) 0.0459(10) -0.0010(10) -0.0002(9) 0.0038(11)
C30 0.0687(16) 0.101(2) 0.0662(14) -0.0182(14) 0.0073(13) -0.0022(15)
C23 0.0602(14) 0.0728(15) 0.0742(14) 0.0061(12) 0.0111(12) -0.0137(12)
C12 0.0341(9) 0.1052(18) 0.0473(10) 0.0085(11) -0.0060(8) -0.0065(11)
C21 0.0474(12) 0.113(2) 0.0485(11) 0.0138(12) -0.0075(9) -0.0073(13)
C5 0.0508(12) 0.0611(12) 0.0531(11) 0.0034(9) 0.0045(9) 0.0054(10)
C20 0.0583(14) 0.123(2) 0.0480(11) 0.0088(13) -0.0026(10) -0.0157(15)
C7 0.0430(11) 0.0905(16) 0.0477(10) -0.0038(10) -0.0066(8) -0.0037(11)
C8 0.0395(10) 0.0874(16) 0.0491(11) 0.0002(10) -0.0100(8) -0.0002(10)
C28 0.0547(13) 0.122(3) 0.0724(16) 0.0116(16) 0.0111(12) 0.0000(15)
C24 0.0661(15) 0.0783(16) 0.0548(12) -0.0081(10) 0.0061(11) -0.0095(12)
C1 0.089(2) 0.109(2) 0.0564(13) -0.0136(14) 0.0077(14) -0.0048(18)
C4 0.0614(14) 0.0818(16) 0.0701(14) -0.0020(12) 0.0169(12) -0.0011(13)
C3 0.086(2) 0.096(2) 0.0825(18) 0.0017(16) 0.0396(17) -0.0027(17)
C13 0.0347(9) 0.1050(19) 0.0528(11) 0.0113(11) -0.0027(8) 0.0015(11)
C2 0.102(2) 0.100(2) 0.0601(14) -0.0039(14) 0.0247(16) 0.0075(19)
C29 0.0640(16) 0.142(3) 0.0662(16) -0.0215(17) 0.0141(13) 0.0062(18)

loop_
_atom_type_symbol
_atom_type_description
_atom_type_scat_dispersion_real
_atom_type_scat_dispersion_imag
_atom_type_scat_source
C C 0.0181 0.0091 'International Tables Vol C Tables 4.2.6.8 and 6.1.1.4'
H H 0.0000 0.0000 'International Tables Vol C Tables 4.2.6.8 and 6.1.1.4'
N N 0.0311 0.0180 'International Tables Vol C Tables 4.2.6.8 and 6.1.1.4'
O O 0.0492 0.0322 'International Tables Vol C Tables 4.2.6.8 and 6.1.1.4'

loop_
_geom_angle_atom_site_label_1
_geom_angle_atom_site_label_2
_geom_angle_atom_site_label_3
_geom_angle
C24 O2 C19 117.1(2)
C6 N2 C14 121.05(17)
C6 N2 C7 126.10(17)
C14 N2 C7 109.09(15)
C5 N1 C1 116.9(3)
C22 C11 C12 111.89(18)
C22 C11 C10 107.73(16)
C12 C11 C10 111.44(16)
C22 C11 H11 108.6
C12 C11 H11 108.6
C10 C11 H11 108.6
C10 C9 C15 112.46(18)
C10 C9 C8 116.50(18)
C15 C9 C8 108.43(19)
C10 C9 C14 107.47(15)
C15 C9 C14 112.29(18)
C8 C9 C14 99.00(16)
N2 C14 C13 120.11(18)
N2 C14 C9 102.74(15)
C13 C14 C9 111.66(17)
N2 C14 H14 107.2
C13 C14 H14 107.2
C9 C14 H14 107.2
C16 C10 C9 114.33(17)
C16 C10 C11 111.47(17)
C9 C10 C11 110.33(16)
C16 C10 H10 106.8
C9 C10 H10 106.8
C11 C10 H10 106.8
C11 C22 C21 120.13(19)
C11 C22 C18 113.26(17)
C21 C22 C18 104.12(16)
C11 C22 H22 106.1
C21 C22 H22 106.1
C18 C22 H22 106.1
C19 C18 C17 115.08(19)
C19 C18 C23 110.58(19)
C17 C18 C23 111.4(2)
C19 C18 C22 98.14(17)
C17 C18 C22 108.05(16)
C23 C18 C22 112.99(19)
C25 C26 C27 119.8(2)
C25 C26 H26 120.1
C27 C26 H26 120.1
O2 C19 C18 112.34(18)
O2 C19 C20 111.11(18)
C18 C19 C20 105.6(2)
O2 C19 H19 109.2
C18 C19 H19 109.2
C20 C19 H19 109.2
C28 C27 C26 119.9(3)
C28 C27 H27 120.0
C26 C27 H27 120.0
O1 C6 N2 122.08(19)
O1 C6 C5 117.93(19)
N2 C6 C5 119.96(19)
C10 C16 C17 112.15(18)
C10 C16 H16A 109.2
C17 C16 H16A 109.2
C10 C16 H16B 109.2
C17 C16 H16B 109.2
H16A C16 H16B 107.9
C18 C17 C16 111.67(18)
C18 C17 H17A 109.3
C16 C17 H17A 109.3
C18 C17 H17B 109.3
C16 C17 H17B 109.3
H17A C17 H17B 107.9
C9 C15 H15A 109.5
C9 C15 H15B 109.5
H15A C15 H15B 109.5
C9 C15 H15C 109.5
H15A C15 H15C 109.5
H15B C15 H15C 109.5
C26 C25 C30 119.6(2)
C26 C25 C24 122.8(2)
C30 C25 C24 117.6(3)
C29 C30 C25 119.9(3)
C29 C30 H30 120.1
C25 C30 H30 120.1
C18 C23 H23A 109.5
C18 C23 H23B 109.5
H23A C23 H23B 109.5
C18 C23 H23C 109.5
H23A C23 H23C 109.5
H23B C23 H23C 109.5
C13 C12 C11 113.45(19)
C13 C12 H12A 108.9
C11 C12 H12A 108.9
C13 C12 H12B 108.9
C11 C12 H12B 108.9
H12A C12 H12B 107.7
C22 C21 C20 103.82(19)
C22 C21 H21A 111.0
C20 C21 H21A 111.0
C22 C21 H21B 111.0
C20 C21 H21B 111.0
H21A C21 H21B 109.0
N1 C5 C4 123.2(2)
N1 C5 C6 119.9(2)
C4 C5 C6 116.9(2)
C19 C20 C21 104.84(17)
C19 C20 H20A 110.8
C21 C20 H20A 110.8
C19 C20 H20B 110.8
C21 C20 H20B 110.8
H20A C20 H20B 108.9
N2 C7 C8 103.73(16)
N2 C7 H7A 111.0
C8 C7 H7A 111.0
N2 C7 H7B 111.0
C8 C7 H7B 111.0
H7A C7 H7B 109.0
C7 C8 C9 103.21(18)
C7 C8 H8A 111.1
C9 C8 H8A 111.1
C7 C8 H8B 111.1
C9 C8 H8B 111.1
H8A C8 H8B 109.1
C29 C28 C27 120.5(3)
C29 C28 H28 119.7
C27 C28 H28 119.7
O3 C24 O2 123.4(2)
O3 C24 C25 123.4(2)
O2 C24 C25 113.2(2)
N1 C1 C2 124.1(3)
N1 C1 H1 117.9
C2 C1 H1 117.9
C5 C4 C3 118.5(3)
C5 C4 H4 120.8
C3 C4 H4 120.8
C2 C3 C4 118.6(3)
C2 C3 H3 120.7
C4 C3 H3 120.7
C14 C13 C12 106.55(19)
C14 C13 H13A 110.4
C12 C13 H13A 110.4
C14 C13 H13B 110.4
C12 C13 H13B 110.4
H13A C13 H13B 108.6
C1 C2 C3 118.7(3)
C1 C2 H2 120.6
C3 C2 H2 120.6
C28 C29 C30 120.2(3)
C28 C29 H29 119.9
C30 C29 H29 119.9

loop_
_geom_bond_atom_site_label_1
_geom_bond_atom_site_label_2
_geom_bond_distance
O1 C6 1.234(3)
O2 C24 1.330(3)
O2 C19 1.455(3)
N2 C6 1.348(3)
N2 C14 1.479(2)
N2 C7 1.494(3)
N1 C5 1.328(3)
N1 C1 1.338(3)
C11 C22 1.516(3)
C11 C12 1.536(3)
C11 C10 1.552(3)
C11 H11 0.9800
C9 C10 1.534(3)
C9 C15 1.536(3)
C9 C8 1.537(3)
C9 C14 1.544(3)
C14 C13 1.517(3)
C14 H14 0.9800
C10 C16 1.532(3)
C10 H10 0.9800
C22 C21 1.528(3)
C22 C18 1.541(3)
C22 H22 0.9800
O3 C24 1.201(4)
C18 C19 1.522(3)
C18 C17 1.527(3)
C18 C23 1.527(3)
C26 C25 1.383(4)
C26 C27 1.390(3)
C26 H26 0.9300
C19 C20 1.538(3)
C19 H19 0.9800
C27 C28 1.372(4)
C27 H27 0.9300
C6 C5 1.512(3)
C16 C17 1.535(3)
C16 H16A 0.9700
C16 H16B 0.9700
C17 H17A 0.9700
C17 H17B 0.9700
C15 H15A 0.9600
C15 H15B 0.9600
C15 H15C 0.9600
C25 C30 1.388(4)
C25 C24 1.488(3)
C30 C29 1.382(4)
C30 H30 0.9300
C23 H23A 0.9600
C23 H23B 0.9600
C23 H23C 0.9600
C12 C13 1.533(3)
C12 H12A 0.9700
C12 H12B 0.9700
C21 C20 1.549(4)
C21 H21A 0.9700
C21 H21B 0.9700
C5 C4 1.383(3)
C20 H20A 0.9700
C20 H20B 0.9700
C7 C8 1.526(3)
C7 H7A 0.9700
C7 H7B 0.9700
C8 H8A 0.9700
C8 H8B 0.9700
C28 C29 1.367(5)
C28 H28 0.9300
C1 C2 1.361(5)
C1 H1 0.9300
C4 C3 1.387(4)
C4 H4 0.9300
C3 C2 1.373(5)
C3 H3 0.9300
C13 H13A 0.9700
C13 H13B 0.9700
C2 H2 0.9300
C29 H29 0.9300

loop_
_geom_torsion_atom_site_label_1
_geom_torsion_atom_site_label_2
_geom_torsion_atom_site_label_3
_geom_torsion_atom_site_label_4
_geom_torsion
C6 N2 C14 C13 -50.1(3)
C7 N2 C14 C13 150.5(2)
C6 N2 C14 C9 -174.7(2)
C7 N2 C14 C9 25.9(2)
C10 C9 C14 N2 -164.71(17)
C15 C9 C14 N2 71.1(2)
C8 C9 C14 N2 -43.2(2)
C10 C9 C14 C13 65.3(2)
C15 C9 C14 C13 -58.9(3)
C8 C9 C14 C13 -173.18(19)
C15 C9 C10 C16 -60.5(2)
C8 C9 C10 C16 65.5(3)
C14 C9 C10 C16 175.39(18)
C15 C9 C10 C11 66.0(2)
C8 C9 C10 C11 -167.93(18)
C14 C9 C10 C11 -58.0(2)
C22 C11 C10 C16 -55.6(2)
C12 C11 C10 C16 -178.7(2)
C22 C11 C10 C9 176.25(17)
C12 C11 C10 C9 53.1(2)
C12 C11 C22 C21 -53.2(3)
C10 C11 C22 C21 -176.1(2)
C12 C11 C22 C18 -177.05(19)
C10 C11 C22 C18 60.1(2)
C11 C22 C18 C19 179.70(18)
C21 C22 C18 C19 47.5(2)
C11 C22 C18 C17 -60.5(2)
C21 C22 C18 C17 167.3(2)
C11 C22 C18 C23 63.2(2)
C21 C22 C18 C23 -69.0(3)
C24 O2 C19 C18 -149.8(2)
C24 O2 C19 C20 92.1(3)
C17 C18 C19 O2 81.3(2)
C23 C18 C19 O2 -46.0(3)
C22 C18 C19 O2 -164.38(19)
C17 C18 C19 C20 -157.4(2)
C23 C18 C19 C20 75.3(2)
C22 C18 C19 C20 -43.1(2)
C25 C26 C27 C28 -0.6(4)
C14 N2 C6 O1 2.2(3)
C7 N2 C6 O1 157.9(2)
C14 N2 C6 C5 -179.59(18)
C7 N2 C6 C5 -23.9(4)
C9 C10 C16 C17 -179.81(19)
C11 C10 C16 C17 54.2(3)
C19 C18 C17 C16 163.92(19)
C23 C18 C17 C16 -69.2(2)
C22 C18 C17 C16 55.4(3)
C10 C16 C17 C18 -54.5(3)
C27 C26 C25 C30 0.3(4)
C27 C26 C25 C24 179.3(2)
C26 C25 C30 C29 0.5(4)
C24 C25 C30 C29 -178.5(3)
C22 C11 C12 C13 -173.5(2)
C10 C11 C12 C13 -52.8(3)
C11 C22 C21 C20 -162.2(2)
C18 C22 C21 C20 -34.1(3)
C1 N1 C5 C4 -2.9(4)
C1 N1 C5 C6 179.1(3)
O1 C6 C5 N1 161.7(2)
N2 C6 C5 N1 -16.6(3)
O1 C6 C5 C4 -16.5(3)
N2 C6 C5 C4 165.2(2)
O2 C19 C20 C21 145.4(2)
C18 C19 C20 C21 23.3(3)
C22 C21 C20 C19 6.8(3)
C6 N2 C7 C8 -155.5(2)
C14 N2 C7 C8 2.6(3)
N2 C7 C8 C9 -30.3(2)
C10 C9 C8 C7 159.96(18)
C15 C9 C8 C7 -72.0(2)
C14 C9 C8 C7 45.2(2)
C26 C27 C28 C29 0.0(4)
C19 O2 C24 O3 6.2(4)
C19 O2 C24 C25 -171.73(19)
C26 C25 C24 O3 172.3(3)
C30 C25 C24 O3 -8.7(4)
C26 C25 C24 O2 -9.7(3)
C30 C25 C24 O2 169.3(2)
C5 N1 C1 C2 0.9(5)
N1 C5 C4 C3 2.5(4)
C6 C5 C4 C3 -179.3(3)
C5 C4 C3 C2 -0.1(5)
N2 C14 C13 C12 177.01(18)
C9 C14 C13 C12 -62.7(3)
C11 C12 C13 C14 56.0(3)
N1 C1 C2 C3 1.4(6)
C4 C3 C2 C1 -1.7(5)
C27 C28 C29 C30 0.8(5)
C25 C30 C29 C28 -1.1(5)
